data_9004715
loop_
_publ_author_name
'Piilonen, P. C.'
'McDonald, A. M.'
'Lalonde, A. E.'

_publ_section_title
;
 Insights into astrophyllite-group minerals II: Crystal chemistry
 Sample: RUS12, nepheline syenite pegmatite
;
_journal_name_full 'The Canadian Mineralogist'
_journal_page_first 27
_journal_page_last 54
_journal_paper_doi 10.2113/gscanmin.41.1.27
_journal_volume 41
_journal_year 2003
_chemical_compound_source 'Lovozero massif, Kola Peninsula, Russia'
_chemical_formula_sum 'Ca0.178 F0.5 H4 K1.77 Mg0.439 Mn5.627 Na0.934 Nb0.104 O30 Si8 Ti1.896'
_chemical_name_mineral Kupletskite
_space_group_IT_number 2
_symmetry_space_group_name_Hall '-P 1'
_symmetry_space_group_name_H-M 'P -1'
_cell_angle_alpha 113.044
_cell_angle_beta 94.840
_cell_angle_gamma 103.064
_cell_formula_units_Z 1
_cell_length_a 5.3925
_cell_length_b 11.9283
_cell_length_c 11.7256
_cell_volume 663.394
_database_code_amcsd 0005808
_exptl_crystal_density_diffrn 3.094
_cod_original_formula_sum 'Mn5.627 Na.934 Mg.439 (Ti1.896 Nb.104) Si8 K1.77 Ca.178 O30 F.5 H4'
_cod_database_code 9004715

loop_
_space_group_symop_operation_xyz
x,y,z
-x,-y,-z

loop_
_atom_site_aniso_label
_atom_site_aniso_U_11
_atom_site_aniso_U_22
_atom_site_aniso_U_33
_atom_site_aniso_U_12
_atom_site_aniso_U_13
_atom_site_aniso_U_23
Mn(1) 0.00890 0.00960 0.01070 0.00210 0.00170 0.00460
Na(1) 0.00890 0.00960 0.01070 0.00210 0.00170 0.00460
Mn(2) 0.01030 0.01130 0.01250 0.00300 0.00300 0.00570
Mn(3) 0.01030 0.01120 0.01330 0.00360 0.00340 0.00650
Mg(3) 0.01030 0.01120 0.01330 0.00360 0.00340 0.00650
Mn(4) 0.00900 0.00880 0.01050 0.00170 0.00100 0.00380
Mg(4) 0.00900 0.00880 0.01050 0.00170 0.00100 0.00380
Ti 0.00690 0.00940 0.00930 0.00210 0.00120 0.00410
Nb 0.00690 0.00940 0.00930 0.00210 0.00120 0.00410
Si(1) 0.00890 0.00730 0.00860 0.00160 0.00090 0.00300
Si(2) 0.01190 0.00850 0.00930 0.00150 0.00110 0.00400
Si(3) 0.01190 0.00890 0.01040 0.00210 0.00120 0.00490
Si(4) 0.00910 0.00920 0.00860 0.00210 0.00120 0.00480
Na2 0.01920 0.01220 0.00830 0.00250 0.00060 0.00350
Ca 0.01920 0.01220 0.00830 0.00250 0.00060 0.00350
O(1) 0.01210 0.01350 0.00890 0.00350 0.00310 0.00370
O(2) 0.01350 0.01360 0.01040 0.00310 0.00180 0.00350
O(3) 0.01040 0.01350 0.00950 0.00150 0.00030 0.00380
O-H(4) 0.01320 0.01460 0.01470 0.00360 0.00310 0.00620
O-H(5) 0.01260 0.01550 0.01580 0.00320 0.00280 0.00580
O(6) 0.01130 0.01240 0.01130 0.00230 0.00160 0.00570
O(7) 0.01160 0.01500 0.00850 0.00420 0.00120 0.00450
O(8) 0.01430 0.02230 0.01370 -0.00190 0.00200 0.00720
O(9) 0.02150 0.02460 0.01580 -0.00780 0.00620 0.00250
O(10) 0.01960 0.02020 0.01410 0.01180 0.00150 0.00600
O(11) 0.03520 0.02950 0.01840 0.02530 0.01000 0.01150
O(12) 0.02940 0.02280 0.01570 0.01700 -0.00720 0.00230
O(13) 0.02920 0.01020 0.01360 0.00160 0.00140 0.00500
O(14) 0.03140 0.01090 0.01750 0.00410 0.00480 0.00840
O(15) 0.01590 0.03100 0.01670 -0.01060 -0.00370 0.01190
F(16) 0.00370 0.00670 0.00520 0.00310 0.00030 0.00270

loop_
_atom_site_label
_atom_site_fract_x
_atom_site_fract_y
_atom_site_fract_z
_atom_site_occupancy
_atom_site_U_iso_or_equiv
Mn(1) 0.85000 0.20620 0.47875 0.80900 0.00970
Na(1) 0.85000 0.20620 0.47875 0.19100 0.00970
Mn(2) 0.27901 0.06668 0.48702 0.97400 0.01110
Mn(3) 0.42230 0.35220 0.48391 0.88100 0.01100
Mg(3) 0.42230 0.35220 0.48391 0.11900 0.01100
Mn(4) 0.00000 0.50000 0.50000 0.29900 0.00970
Mg(4) 0.00000 0.50000 0.50000 0.20100 0.00970
Ti 0.07950 0.08598 0.19683 0.94800 0.00850
Nb 0.07950 0.08598 0.19683 0.05200 0.00850
Si(1) 0.67850 0.27194 0.23032 1.00000 0.00860
Si(2) 0.81280 0.54570 0.25292 1.00000 0.01010
Si(3) 0.37810 0.67477 0.25541 1.00000 0.01040
Si(4) 0.50810 0.93072 0.23432 1.00000 0.00880
K 0.13210 0.26450 0.99610 0.88500 0.03650
Na1 0.09300 0.18600 0.99800 0.11500 0.03650
Na2 0.50000 0.00000 0.00000 0.32200 0.01400
Ca 0.50000 0.00000 0.00000 0.17800 0.01400
O(1) 0.72900 0.32030 0.38240 1.00000 0.01180
O(2) 0.14830 0.15930 0.36750 1.00000 0.01310
O(3) 0.12920 0.39490 0.59480 1.00000 0.01190
O-H(4) 0.29350 0.46270 0.39800 1.00000 0.01420
O-H(5) 0.99210 0.11890 0.59510 1.00000 0.01500
O(6) 0.55720 0.25860 0.59210 1.00000 0.01160
O(7) 0.57490 0.01330 0.38660 1.00000 0.01180
O(8) 0.07240 0.59170 0.20070 1.00000 0.01820
O(9) 0.24600 0.04170 0.82960 1.00000 0.02500
O(10) 0.43190 0.41530 0.79940 1.00000 0.01740
O(11) 0.12970 0.81000 0.83300 1.00000 0.02400
O(12) 0.26460 0.95670 0.16930 1.00000 0.02360
O(13) 0.26650 0.60740 0.80890 1.00000 0.01860
O(14) 0.57210 0.22220 0.80310 1.00000 0.01950
O(15) 0.38070 0.19060 0.16720 1.00000 0.02410
F(16) 0.00000 0.00000 0.00000 0.50000 0.00490

loop_
_cod_changelog_entry_id
_cod_changelog_entry_author
_cod_changelog_entry_date
_cod_changelog_entry_text
1
;cod-tools version 3.10.1
Id: cif_fix_AMCSD_aniso_labels 10200 2024-08-01 14:09:44Z saulius
;
2024-08-02T12:20:44+03:00
;Changed the following '_atom_site_aniso_label' values:
'OH(4)' -> 'O-H(4)'
'OH(5)' -> 'O-H(5)'
;
2
;cod-tools version 3.10.1
Id: cif_fix_AMCSD_atom_labels 10224 2024-08-07 11:09:31Z saulius
;
2024-08-07T19:39:13+03:00
;Changed the following '_atom_site_label' values:
the first duplicated label 'Na'  converted to 'Na1'
duplicated label 'Na' at index 15 converted to 'Na2'
;

loop_
_cod_related_entry_id
_cod_related_entry_database
_cod_related_entry_code
1 AMCSD 0005808
